data_7150551
loop_
_publ_author_name
'King, Frank D.'
'Aliev, Abil E.'
'Caddick, Stephen'
'Tocher, Derek A.'
'Courtier-Murias, Denis'

_publ_section_title
;
 A facile synthesis of pyrrolo-(di)-benzazocinones via an
 intramolecular N-acyliminium ion cyclisation
;
_journal_issue 1
_journal_name_full 'Organic &amp; Biomolecular Chemistry'
_journal_page_first 167
_journal_page_last 177
_journal_paper_doi 10.1039/b815195d
_journal_volume 7
_journal_year 2009
_chemical_formula_sum 'C20 H21 N O'
_chemical_formula_weight 291.38
_chemical_name_systematic
;
?
;
_space_group_IT_number 14
_symmetry_cell_setting monoclinic
_symmetry_space_group_name_Hall '-P 2ybc'
_symmetry_space_group_name_H-M 'P 1 21/c 1'
_atom_sites_solution_hydrogens geom
_atom_sites_solution_primary direct
_atom_sites_solution_secondary difmap
_audit_creation_method SHELXL-97
_cell_angle_alpha 90.00
_cell_angle_beta 90.423(2)
_cell_angle_gamma 90.00
_cell_formula_units_Z 4
_cell_length_a 7.6569(8)
_cell_length_b 9.6582(11)
_cell_length_c 20.404(2)
_cell_measurement_temperature 293(2)
_cell_volume 1508.9(3)
_computing_cell_refinement 'Bruker SAINT'
_computing_data_collection 'Bruker SMART'
_computing_data_reduction 'Bruker SAINT'
_computing_structure_refinement 'SHELXL-97 (Sheldrick, 1997)'
_computing_structure_solution 'SHELXS-97 (Sheldrick, 1990)'
_diffrn_ambient_temperature 293(2)
_diffrn_measured_fraction_theta_full 0.993
_diffrn_measured_fraction_theta_max 0.956
_diffrn_measurement_device_type 'Bruker SMART APEX CCD diffractometer'
_diffrn_measurement_method '\w rotation with narrow frames'
_diffrn_radiation_monochromator graphite
_diffrn_radiation_source 'fine-focus sealed tube'
_diffrn_radiation_type MoK\a
_diffrn_radiation_wavelength 0.71073
_diffrn_reflns_av_R_equivalents 0.0327
_diffrn_reflns_av_sigmaI/netI 0.0283
_diffrn_reflns_limit_h_max 10
_diffrn_reflns_limit_h_min -10
_diffrn_reflns_limit_k_max 12
_diffrn_reflns_limit_k_min -12
_diffrn_reflns_limit_l_max 26
_diffrn_reflns_limit_l_min -26
_diffrn_reflns_number 12268
_diffrn_reflns_theta_full 26.00
_diffrn_reflns_theta_max 28.29
_diffrn_reflns_theta_min 3.34
_exptl_absorpt_coefficient_mu 0.078
_exptl_absorpt_correction_T_max 0.9671
_exptl_absorpt_correction_T_min 0.9634
_exptl_absorpt_correction_type multi-scan
_exptl_crystal_colour colourless
_exptl_crystal_density_diffrn 1.283
_exptl_crystal_density_method 'not measured'
_exptl_crystal_description block
_exptl_crystal_F_000 624
_exptl_crystal_size_max 0.48
_exptl_crystal_size_mid 0.46
_exptl_crystal_size_min 0.43
_refine_diff_density_max 0.402
_refine_diff_density_min -0.248
_refine_diff_density_rms 0.052
_refine_ls_extinction_coef 0.027(4)
_refine_ls_extinction_expression Fc^*^=kFc[1+0.001xFc^2^\l^3^/sin(2\q)]^-1/4^
_refine_ls_extinction_method SHELXL
_refine_ls_goodness_of_fit_ref 1.041
_refine_ls_hydrogen_treatment mixed
_refine_ls_matrix_type full
_refine_ls_number_parameters 200
_refine_ls_number_reflns 3580
_refine_ls_number_restraints 0
_refine_ls_restrained_S_all 1.041
_refine_ls_R_factor_all 0.0473
_refine_ls_R_factor_gt 0.0440
_refine_ls_shift/su_max 0.000
_refine_ls_shift/su_mean 0.000
_refine_ls_structure_factor_coef Fsqd
_refine_ls_weighting_details 'calc w=1/[\s^2^(Fo^2^)+(0.0720P)^2^+0.4836P] where P=(Fo^2^+2Fc^2^)/3'
_refine_ls_weighting_scheme calc
_refine_ls_wR_factor_gt 0.1201
_refine_ls_wR_factor_ref 0.1231
_reflns_number_gt 3271
_reflns_number_total 3580
_reflns_threshold_expression I>2\s(I)
_cod_data_source_file b815195d.txt
_cod_data_source_block str0648
_cod_original_sg_symbol_H-M P2(1)/c
_cod_database_code 7150551

loop_
_symmetry_equiv_pos_as_xyz
'x, y, z'
'-x, y+1/2, -z+1/2'
'-x, -y, -z'
'x, -y-1/2, z-1/2'

loop_
_atom_site_label
_atom_site_type_symbol
_atom_site_fract_x
_atom_site_fract_y
_atom_site_fract_z
_atom_site_U_iso_or_equiv
_atom_site_adp_type
_atom_site_occupancy
_atom_site_symmetry_multiplicity
_atom_site_calc_flag
_atom_site_refinement_flags
_atom_site_disorder_assembly
_atom_site_disorder_group
N1 N 0.33278(12) 0.38610(10) 0.46664(4) 0.0190(2) Uani 1 1 d . . .
O1 O 0.19314(11) 0.55102(9) 0.40949(4) 0.0255(2) Uani 1 1 d . . .
C1 C 0.19422(16) 0.39306(12) 0.51677(6) 0.0236(3) Uani 1 1 d . . .
H1A H 0.0800 0.3793 0.4970 0.028 Uiso 1 1 calc R . .
H1B H 0.1958 0.4820 0.5389 0.028 Uiso 1 1 calc R . .
C2 C 0.23716(17) 0.27619(13) 0.56473(6) 0.0281(3) Uani 1 1 d . . .
H2A H 0.2954 0.3118 0.6036 0.034 Uiso 1 1 calc R . .
H2B H 0.1321 0.2276 0.5777 0.034 Uiso 1 1 calc R . .
C3 C 0.35808(16) 0.18104(12) 0.52619(6) 0.0231(2) Uani 1 1 d . . .
H3A H 0.2921 0.1197 0.4976 0.028 Uiso 1 1 calc R . .
H3B H 0.4309 0.1260 0.5553 0.028 Uiso 1 1 calc R . .
C4 C 0.46775(14) 0.28353(11) 0.48657(5) 0.0180(2) Uani 1 1 d . . .
H4A H 0.5454 0.3304 0.5178 0.022 Uiso 1 1 calc R . .
C5 C 0.58395(14) 0.21179(11) 0.43721(5) 0.0172(2) Uani 1 1 d . . .
C6 C 0.75598(15) 0.18840(12) 0.45833(6) 0.0221(2) Uani 1 1 d . . .
H6A H 0.7934 0.2251 0.4982 0.027 Uiso 1 1 calc R . .
C7 C 0.87149(15) 0.11166(13) 0.42103(6) 0.0249(3) Uani 1 1 d . . .
H7A H 0.9846 0.0961 0.4362 0.030 Uiso 1 1 calc R . .
C8 C 0.81823(15) 0.05814(12) 0.36113(6) 0.0234(3) Uani 1 1 d . . .
H8A H 0.8949 0.0064 0.3359 0.028 Uiso 1 1 calc R . .
C9 C 0.64903(14) 0.08274(11) 0.33931(5) 0.0201(2) Uani 1 1 d . . .
H9A H 0.6141 0.0482 0.2987 0.024 Uiso 1 1 calc R . .
C10 C 0.52981(13) 0.15777(11) 0.37654(5) 0.0164(2) Uani 1 1 d . . .
C11 C 0.35224(13) 0.19349(11) 0.34739(5) 0.0161(2) Uani 1 1 d . . .
H11A H 0.2730 0.2087 0.3842 0.019 Uiso 1 1 calc R . .
C12 C 0.27487(13) 0.07664(11) 0.30635(5) 0.0175(2) Uani 1 1 d . . .
C13 C 0.26093(14) -0.05544(12) 0.33431(6) 0.0221(2) Uani 1 1 d . . .
H13A H 0.3031 -0.0702 0.3766 0.026 Uiso 1 1 calc R . .
C14 C 0.18540(15) -0.16456(12) 0.30008(7) 0.0265(3) Uani 1 1 d . . .
H14A H 0.1785 -0.2519 0.3191 0.032 Uiso 1 1 calc R . .
C15 C 0.12008(15) -0.14253(13) 0.23712(6) 0.0276(3) Uani 1 1 d . . .
H15A H 0.0694 -0.2153 0.2139 0.033 Uiso 1 1 calc R . .
C16 C 0.13046(15) -0.01259(14) 0.20903(6) 0.0263(3) Uani 1 1 d . . .
H16A H 0.0850 0.0024 0.1672 0.032 Uiso 1 1 calc R . .
C17 C 0.20911(14) 0.09626(12) 0.24329(5) 0.0216(2) Uani 1 1 d . . .
H17A H 0.2176 0.1829 0.2237 0.026 Uiso 1 1 calc R . .
C18 C 0.36976(14) 0.33309(11) 0.31128(5) 0.0189(2) Uani 1 1 d . . .
H18A H 0.4488 0.3221 0.2747 0.023 Uiso 1 1 calc R . .
H18B H 0.2566 0.3599 0.2938 0.023 Uiso 1 1 calc R . .
C19 C 0.43871(14) 0.44886(11) 0.35660(5) 0.0195(2) Uani 1 1 d . . .
H19A H 0.5540 0.4247 0.3729 0.023 Uiso 1 1 calc R . .
H19B H 0.4479 0.5347 0.3322 0.023 Uiso 1 1 calc R . .
C20 C 0.31519(14) 0.46775(11) 0.41343(5) 0.0185(2) Uani 1 1 d . . .

loop_
_atom_site_aniso_label
_atom_site_aniso_U_11
_atom_site_aniso_U_22
_atom_site_aniso_U_33
_atom_site_aniso_U_23
_atom_site_aniso_U_13
_atom_site_aniso_U_12
N1 0.0203(5) 0.0172(4) 0.0194(4) -0.0006(3) 0.0018(3) 0.0027(3)
O1 0.0280(4) 0.0221(4) 0.0265(4) 0.0004(3) -0.0017(3) 0.0073(3)
C1 0.0257(6) 0.0234(6) 0.0218(5) -0.0006(4) 0.0059(4) 0.0035(4)
C2 0.0348(7) 0.0277(6) 0.0220(6) 0.0032(5) 0.0081(5) 0.0049(5)
C3 0.0276(6) 0.0214(5) 0.0204(5) 0.0039(4) 0.0027(4) 0.0026(4)
C4 0.0185(5) 0.0178(5) 0.0177(5) -0.0012(4) -0.0035(4) 0.0009(4)
C5 0.0167(5) 0.0152(5) 0.0198(5) 0.0018(4) -0.0004(4) -0.0006(4)
C6 0.0191(5) 0.0213(5) 0.0258(6) 0.0022(4) -0.0045(4) -0.0023(4)
C7 0.0140(5) 0.0255(6) 0.0351(6) 0.0062(5) -0.0013(4) 0.0010(4)
C8 0.0189(5) 0.0206(5) 0.0307(6) 0.0038(4) 0.0067(4) 0.0025(4)
C9 0.0202(5) 0.0184(5) 0.0217(5) 0.0009(4) 0.0033(4) 0.0004(4)
C10 0.0155(5) 0.0150(5) 0.0186(5) 0.0023(4) 0.0003(4) -0.0011(4)
C11 0.0159(5) 0.0170(5) 0.0155(5) -0.0009(4) -0.0003(4) 0.0005(4)
C12 0.0141(5) 0.0192(5) 0.0192(5) -0.0033(4) 0.0014(4) 0.0014(4)
C13 0.0191(5) 0.0213(5) 0.0257(6) 0.0001(4) -0.0022(4) 0.0008(4)
C14 0.0197(5) 0.0195(5) 0.0404(7) -0.0037(5) 0.0008(5) 0.0007(4)
C15 0.0196(5) 0.0279(6) 0.0353(7) -0.0152(5) 0.0027(5) -0.0022(4)
C16 0.0222(5) 0.0362(7) 0.0204(5) -0.0092(5) 0.0006(4) -0.0018(5)
C17 0.0211(5) 0.0249(6) 0.0188(5) -0.0019(4) 0.0016(4) -0.0004(4)
C18 0.0210(5) 0.0185(5) 0.0173(5) 0.0017(4) 0.0003(4) 0.0005(4)
C19 0.0211(5) 0.0164(5) 0.0211(5) 0.0029(4) 0.0010(4) -0.0014(4)
C20 0.0210(5) 0.0142(5) 0.0204(5) -0.0016(4) -0.0025(4) -0.0019(4)

loop_
_atom_type_symbol
_atom_type_description
_atom_type_scat_dispersion_real
_atom_type_scat_dispersion_imag
_atom_type_scat_source
C C 0.0033 0.0016 'International Tables Vol C Tables 4.2.6.8 and 6.1.1.4'
H H 0.0000 0.0000 'International Tables Vol C Tables 4.2.6.8 and 6.1.1.4'
N N 0.0061 0.0033 'International Tables Vol C Tables 4.2.6.8 and 6.1.1.4'
O O 0.0106 0.0060 'International Tables Vol C Tables 4.2.6.8 and 6.1.1.4'

loop_
_geom_angle_atom_site_label_1
_geom_angle_atom_site_label_2
_geom_angle_atom_site_label_3
_geom_angle
_geom_angle_site_symmetry_1
_geom_angle_site_symmetry_3
_geom_angle_publ_flag
C20 N1 C1 117.52(9) . . ?
C20 N1 C4 132.51(9) . . ?
C1 N1 C4 109.96(9) . . ?
N1 C1 C2 104.89(9) . . ?
C3 C2 C1 104.08(9) . . ?
C2 C3 C4 102.69(9) . . ?
N1 C4 C5 122.21(9) . . ?
N1 C4 C3 101.09(8) . . ?
C5 C4 C3 112.44(9) . . ?
C6 C5 C10 118.84(10) . . ?
C6 C5 C4 115.10(10) . . ?
C10 C5 C4 125.80(9) . . ?
C7 C6 C5 121.30(11) . . ?
C8 C7 C6 119.94(10) . . ?
C7 C8 C9 119.16(10) . . ?
C8 C9 C10 121.84(11) . . ?
C9 C10 C5 118.90(10) . . ?
C9 C10 C11 119.48(9) . . ?
C5 C10 C11 121.23(9) . . ?
C10 C11 C12 112.97(9) . . ?
C10 C11 C18 107.74(8) . . ?
C12 C11 C18 114.82(9) . . ?
C17 C12 C13 118.19(10) . . ?
C17 C12 C11 122.98(10) . . ?
C13 C12 C11 118.75(10) . . ?
C14 C13 C12 121.24(11) . . ?
C13 C14 C15 119.61(12) . . ?
C16 C15 C14 120.02(11) . . ?
C15 C16 C17 120.11(11) . . ?
C12 C17 C16 120.82(11) . . ?
C19 C18 C11 112.20(9) . . ?
C20 C19 C18 109.51(9) . . ?
O1 C20 N1 120.29(10) . . ?
O1 C20 C19 120.38(10) . . ?
N1 C20 C19 119.18(9) . . ?

loop_
_geom_bond_atom_site_label_1
_geom_bond_atom_site_label_2
_geom_bond_distance
_geom_bond_site_symmetry_2
_geom_bond_publ_flag
N1 C20 1.3478(14) . ?
N1 C1 1.4808(14) . ?
N1 C4 1.4861(14) . ?
O1 C20 1.2352(14) . ?
C1 C2 1.5281(17) . ?
C2 C3 1.5267(16) . ?
C3 C4 1.5324(15) . ?
C4 C5 1.5164(15) . ?
C5 C6 1.4013(15) . ?
C5 C10 1.4032(15) . ?
C6 C7 1.3859(17) . ?
C7 C8 1.3857(18) . ?
C8 C9 1.3873(16) . ?
C9 C10 1.3949(15) . ?
C10 C11 1.5196(14) . ?
C11 C12 1.5228(14) . ?
C11 C18 1.5428(14) . ?
C12 C17 1.3911(15) . ?
C12 C13 1.4018(16) . ?
C13 C14 1.3882(16) . ?
C14 C15 1.3913(19) . ?
C15 C16 1.3823(19) . ?
C16 C17 1.3966(16) . ?
C18 C19 1.5418(15) . ?
C19 C20 1.5126(15) . ?

loop_
_geom_torsion_atom_site_label_1
_geom_torsion_atom_site_label_2
_geom_torsion_atom_site_label_3
_geom_torsion_atom_site_label_4
_geom_torsion
_geom_torsion_site_symmetry_1
_geom_torsion_site_symmetry_2
_geom_torsion_site_symmetry_3
_geom_torsion_site_symmetry_4
_geom_torsion_publ_flag
C20 N1 C1 C2 172.15(10) . . . . ?
C4 N1 C1 C2 -7.10(12) . . . . ?
N1 C1 C2 C3 -19.06(12) . . . . ?
C1 C2 C3 C4 37.36(12) . . . . ?
C20 N1 C4 C5 -23.46(18) . . . . ?
C1 N1 C4 C5 155.65(10) . . . . ?
C20 N1 C4 C3 -149.13(11) . . . . ?
C1 N1 C4 C3 29.98(11) . . . . ?
C2 C3 C4 N1 -40.72(11) . . . . ?
C2 C3 C4 C5 -172.68(9) . . . . ?
N1 C4 C5 C6 143.48(10) . . . . ?
C3 C4 C5 C6 -96.12(11) . . . . ?
N1 C4 C5 C10 -42.54(16) . . . . ?
C3 C4 C5 C10 77.86(13) . . . . ?
C10 C5 C6 C7 -1.00(16) . . . . ?
C4 C5 C6 C7 173.43(10) . . . . ?
C5 C6 C7 C8 0.96(18) . . . . ?
C6 C7 C8 C9 0.13(17) . . . . ?
C7 C8 C9 C10 -1.19(17) . . . . ?
C8 C9 C10 C5 1.14(16) . . . . ?
C8 C9 C10 C11 174.06(10) . . . . ?
C6 C5 C10 C9 -0.05(15) . . . . ?
C4 C5 C10 C9 -173.82(10) . . . . ?
C6 C5 C10 C11 -172.83(10) . . . . ?
C4 C5 C10 C11 13.39(16) . . . . ?
C9 C10 C11 C12 38.98(13) . . . . ?
C5 C10 C11 C12 -148.27(10) . . . . ?
C9 C10 C11 C18 -88.92(11) . . . . ?
C5 C10 C11 C18 83.82(11) . . . . ?
C10 C11 C12 C17 -130.06(10) . . . . ?
C18 C11 C12 C17 -5.96(14) . . . . ?
C10 C11 C12 C13 53.24(13) . . . . ?
C18 C11 C12 C13 177.34(9) . . . . ?
C17 C12 C13 C14 0.67(16) . . . . ?
C11 C12 C13 C14 177.52(10) . . . . ?
C12 C13 C14 C15 -0.84(17) . . . . ?
C13 C14 C15 C16 -0.05(17) . . . . ?
C14 C15 C16 C17 1.08(17) . . . . ?
C13 C12 C17 C16 0.38(16) . . . . ?
C11 C12 C17 C16 -176.33(10) . . . . ?
C15 C16 C17 C12 -1.26(17) . . . . ?
C10 C11 C18 C19 -56.51(11) . . . . ?
C12 C11 C18 C19 176.66(8) . . . . ?
C11 C18 C19 C20 -59.42(12) . . . . ?
C1 N1 C20 O1 4.52(15) . . . . ?
C4 N1 C20 O1 -176.43(10) . . . . ?
C1 N1 C20 C19 -171.07(9) . . . . ?
C4 N1 C20 C19 7.98(17) . . . . ?
C18 C19 C20 O1 -90.62(12) . . . . ?
C18 C19 C20 N1 84.97(12) . . . . ?
